data_4314816
loop_
_publ_author_name
'Rachel S. Crees'
'Marcus L. Cole'
'Lyall R. Hanton'
'Christopher J. Sumby'

_publ_contact_author_address
;School of Chemistry & Physics
The University of Adelaide
Adelaide
SA 5005
Australia
;
_publ_contact_author_email christopher.sumby@adelaide.edu.au
_publ_contact_author_fax '+61 8 83034358'
_publ_contact_author_name 'Christopher Sumby'
_publ_contact_author_phone '+61 8 83037406'
_publ_section_title
;
 Synthesis of a Zinc(II) Imidazolium Dicarboxylate Ligand Metal-Organic
 Framework (MOF): a Potential Precursor to MOF-Tethered N-Heterocyclic
 Carbene Compounds
;
_journal_name_full 'Inorganic Chemistry'
_journal_page_first 1712
_journal_page_last 1719
_journal_paper_doi 10.1021/ic9021118
_journal_volume 49
_journal_year 2010
_chemical_formula_sum 'C17 H11 N5 O3'
_chemical_formula_weight 333.31
_chemical_name_systematic
; 
 ? 
;
_space_group_IT_number 2
_symmetry_cell_setting triclinic
_symmetry_space_group_name_Hall '-P 1'
_symmetry_space_group_name_H-M 'P -1'
_atom_sites_solution_hydrogens geom
_atom_sites_solution_primary direct
_atom_sites_solution_secondary difmap
_audit_creation_method SHELXL-97
_cell_angle_alpha 109.386(6)
_cell_angle_beta 100.961(6)
_cell_angle_gamma 97.844(6)
_cell_formula_units_Z 4
_cell_length_a 9.0944(9)
_cell_length_b 12.7988(13)
_cell_length_c 14.6289(14)
_cell_measurement_temperature 363(2)
_cell_volume 1539.9(3)
_computing_cell_refinement 'APEXII (Bruker, 2004)'
_computing_data_collection 'APEXII (Bruker, 2004)'
_computing_data_reduction 'APEXII (Bruker, 2004)'
_computing_molecular_graphics 'XSeed (Barbour, 2001)'
_computing_publication_material 'local program'
_computing_structure_refinement 'SHELXL-97 (Sheldrick, 1997)'
_computing_structure_solution 'SHELXS-97 (Sheldrick, 1990)'
_diffrn_ambient_temperature 363(2)
_diffrn_measured_fraction_theta_full 0.968
_diffrn_measured_fraction_theta_max 0.968
_diffrn_measurement_device_type 'CCD area detector'
_diffrn_measurement_method 'phi and omega scans'
_diffrn_radiation_monochromator graphite
_diffrn_radiation_source 'fine-focus sealed tube'
_diffrn_radiation_type MoK\a
_diffrn_radiation_wavelength 0.71073
_diffrn_reflns_av_R_equivalents 0.1084
_diffrn_reflns_av_sigmaI/netI 0.0634
_diffrn_reflns_limit_h_max 11
_diffrn_reflns_limit_h_min -11
_diffrn_reflns_limit_k_max 16
_diffrn_reflns_limit_k_min -16
_diffrn_reflns_limit_l_max 18
_diffrn_reflns_limit_l_min -19
_diffrn_reflns_number 33987
_diffrn_reflns_theta_full 27.74
_diffrn_reflns_theta_max 27.74
_diffrn_reflns_theta_min 1.52
_exptl_absorpt_coefficient_mu 0.103
_exptl_absorpt_correction_T_max 0.9877
_exptl_absorpt_correction_T_min 0.9579
_exptl_absorpt_correction_type multi-scan
_exptl_absorpt_process_details
;
Using multiple and symmetry-related data measurements 
via the program SADABS. 
See R.H. Blessing, Acta Cryst (1995), A51, 33-38 
;
_exptl_crystal_colour colourless
_exptl_crystal_density_diffrn 1.438
_exptl_crystal_density_method 'not measured'
_exptl_crystal_description rod
_exptl_crystal_F_000 688
_exptl_crystal_size_max 0.42
_exptl_crystal_size_mid 0.34
_exptl_crystal_size_min 0.12
_refine_diff_density_max 0.277
_refine_diff_density_min -0.391
_refine_diff_density_rms 0.076
_refine_ls_extinction_method none
_refine_ls_goodness_of_fit_ref 0.996
_refine_ls_hydrogen_treatment constr
_refine_ls_matrix_type full
_refine_ls_number_parameters 451
_refine_ls_number_reflns 7013
_refine_ls_number_restraints 0
_refine_ls_restrained_S_all 0.996
_refine_ls_R_factor_all 0.0640
_refine_ls_R_factor_gt 0.0472
_refine_ls_shift/su_max 0.000
_refine_ls_shift/su_mean 0.000
_refine_ls_structure_factor_coef Fsqd
_refine_ls_weighting_details 'calc w=1/[\s^2^(Fo^2^)+(0.0713P)^2^+0.0000P] where P=(Fo^2^+2Fc^2^)/3'
_refine_ls_weighting_scheme calc
_refine_ls_wR_factor_gt 0.1166
_refine_ls_wR_factor_ref 0.1267
_reflns_number_gt 5178
_reflns_number_total 7013
_reflns_threshold_expression >2sigma(I)
_cod_data_source_file ic9021118_si_002_2.cif
_cod_data_source_block 3(NO3)
_cod_database_code 4314816

loop_
_symmetry_equiv_pos_as_xyz
'x, y, z'
'-x, -y, -z'

loop_
_atom_site_label
_atom_site_type_symbol
_atom_site_fract_x
_atom_site_fract_y
_atom_site_fract_z
_atom_site_U_iso_or_equiv
_atom_site_adp_type
_atom_site_occupancy
_atom_site_symmetry_multiplicity
_atom_site_calc_flag
_atom_site_refinement_flags
_atom_site_disorder_assembly
_atom_site_disorder_group
N1' N 0.28023(13) 0.18250(10) 0.10739(9) 0.0162(3) Uani 1 1 d . . .
N1 N 0.91167(14) 0.59459(10) 0.22971(9) 0.0194(3) Uani 1 1 d . . .
C2' C 0.35514(16) 0.21877(12) 0.20345(11) 0.0166(3) Uani 1 1 d . . .
H2'A H 0.4559 0.2157 0.2280 0.020 Uiso 1 1 calc R . .
C2 C 0.97290(16) 0.70509(13) 0.27660(11) 0.0193(3) Uani 1 1 d . . .
H2A H 0.9789 0.7587 0.2466 0.023 Uiso 1 1 calc R . .
N3' N 0.26018(13) 0.26030(10) 0.25823(9) 0.0162(3) Uani 1 1 d . . .
N3 N 1.02401(14) 0.72545(11) 0.37368(9) 0.0192(3) Uani 1 1 d . . .
C4' C 0.11907(16) 0.24808(12) 0.19458(11) 0.0185(3) Uani 1 1 d . . .
H4'A H 0.0324 0.2696 0.2135 0.022 Uiso 1 1 calc R . .
C4 C 0.99496(17) 0.62432(13) 0.38955(12) 0.0221(4) Uani 1 1 d . . .
H4A H 1.0188 0.6148 0.4506 0.027 Uiso 1 1 calc R . .
C5' C 0.13163(17) 0.19938(12) 0.10061(11) 0.0186(3) Uani 1 1 d . . .
H5'A H 0.0553 0.1805 0.0421 0.022 Uiso 1 1 calc R . .
C5 C 0.92580(18) 0.54292(14) 0.29982(12) 0.0230(4) Uani 1 1 d . . .
H5A H 0.8934 0.4662 0.2870 0.028 Uiso 1 1 calc R . .
C11' C 0.34390(16) 0.13660(12) 0.02353(11) 0.0164(3) Uani 1 1 d . . .
C11 C 0.85096(16) 0.53827(13) 0.12363(11) 0.0199(3) Uani 1 1 d . . .
C12' C 0.25504(16) 0.04731(12) -0.06025(11) 0.0175(3) Uani 1 1 d . . .
H12A H 0.1570 0.0141 -0.0612 0.021 Uiso 1 1 calc R . .
C12 C 0.88829(18) 0.43545(13) 0.07706(12) 0.0235(4) Uani 1 1 d . . .
H12B H 0.9440 0.4014 0.1149 0.028 Uiso 1 1 calc R . .
C13' C 0.31363(17) 0.00786(12) -0.14286(11) 0.0181(3) Uani 1 1 d . . .
H13A H 0.2545 -0.0513 -0.2004 0.022 Uiso 1 1 calc R . .
C13 C 0.84186(18) 0.38408(13) -0.02610(12) 0.0237(4) Uani 1 1 d . . .
H13B H 0.8663 0.3153 -0.0584 0.028 Uiso 1 1 calc R . .
C14' C 0.46259(17) 0.05774(12) -0.13908(11) 0.0176(3) Uani 1 1 d . . .
C14 C 0.75797(17) 0.43646(13) -0.08125(12) 0.0231(4) Uani 1 1 d . . .
C15' C 0.55264(17) 0.14425(13) -0.05266(12) 0.0232(4) Uani 1 1 d . . .
H15A H 0.6531 0.1746 -0.0499 0.028 Uiso 1 1 calc R . .
C15 C 0.71583(18) 0.53743(14) -0.03341(12) 0.0259(4) Uani 1 1 d . . .
H15B H 0.6564 0.5700 -0.0707 0.031 Uiso 1 1 calc R . .
C16' C 0.49335(17) 0.18548(13) 0.02932(12) 0.0221(3) Uani 1 1 d . . .
H16A H 0.5521 0.2446 0.0871 0.027 Uiso 1 1 calc R . .
C16 C 0.76285(18) 0.58889(14) 0.06979(12) 0.0231(4) Uani 1 1 d . . .
H16B H 0.7358 0.6564 0.1026 0.028 Uiso 1 1 calc R . .
C17' C 0.52057(17) 0.02246(13) -0.22746(11) 0.0192(3) Uani 1 1 d . . .
C17 C 0.72533(18) 0.38855(15) -0.18892(13) 0.0278(4) Uani 1 1 d . . .
N18' N 0.56262(15) -0.00227(11) -0.29911(10) 0.0238(3) Uani 1 1 d . . .
N18 N 0.70975(17) 0.35168(14) -0.27427(11) 0.0366(4) Uani 1 1 d . . .
C21' C 0.30088(16) 0.31577(12) 0.36509(11) 0.0166(3) Uani 1 1 d . . .
C21 C 1.09916(17) 0.83433(13) 0.44871(11) 0.0192(3) Uani 1 1 d . . .
C22' C 0.26043(16) 0.41876(13) 0.40524(11) 0.0190(3) Uani 1 1 d . . .
H22A H 0.2059 0.4493 0.3637 0.023 Uiso 1 1 calc R . .
C22 C 1.21419(17) 0.90227(13) 0.43022(12) 0.0210(3) Uani 1 1 d . . .
H22B H 1.2438 0.8767 0.3706 0.025 Uiso 1 1 calc R . .
C23' C 0.30209(16) 0.47553(13) 0.50783(11) 0.0195(3) Uani 1 1 d . . .
H23A H 0.2750 0.5445 0.5359 0.023 Uiso 1 1 calc R . .
C23 C 1.28350(17) 1.00805(13) 0.50183(12) 0.0222(4) Uani 1 1 d . . .
H23B H 1.3612 1.0544 0.4911 0.027 Uiso 1 1 calc R . .
C24' C 0.38473(16) 0.42913(13) 0.56905(11) 0.0184(3) Uani 1 1 d . . .
C24 C 1.23641(17) 1.04524(13) 0.59046(11) 0.0211(3) Uani 1 1 d . . .
C25' C 0.42597(17) 0.32549(13) 0.52765(11) 0.0207(3) Uani 1 1 d . . .
H25A H 0.4821 0.2953 0.5689 0.025 Uiso 1 1 calc R . .
C25 C 1.12005(17) 0.97618(14) 0.60773(12) 0.0221(3) Uani 1 1 d . . .
H25B H 1.0890 1.0019 0.6668 0.026 Uiso 1 1 calc R . .
C26' C 0.38261(17) 0.26812(13) 0.42489(11) 0.0195(3) Uani 1 1 d . . .
H26A H 0.4080 0.1986 0.3964 0.023 Uiso 1 1 calc R . .
C26 C 1.05210(17) 0.87047(13) 0.53714(11) 0.0217(4) Uani 1 1 d . . .
H26B H 0.9756 0.8235 0.5482 0.026 Uiso 1 1 calc R . .
C27' C 0.43213(17) 0.49191(13) 0.67604(12) 0.0205(3) Uani 1 1 d . . .
C27 C 1.30439(18) 1.15651(15) 0.66592(13) 0.0239(4) Uani 1 1 d . . .
N28' N 0.46766(16) 0.54455(11) 0.76020(10) 0.0255(3) Uani 1 1 d . . .
N28 N 1.35295(17) 1.24477(13) 0.72734(11) 0.0322(4) Uani 1 1 d . . .
N30 N 0.08665(14) -0.06330(11) 0.16279(9) 0.0195(3) Uani 1 1 d . . .
O31 O 0.14550(12) -0.04931(10) 0.09617(8) 0.0257(3) Uani 1 1 d . . .
O32 O 0.02140(15) -0.16260(10) 0.15001(9) 0.0352(3) Uani 1 1 d . . .
O33 O 0.08856(13) 0.01788(10) 0.23845(8) 0.0295(3) Uani 1 1 d . . .
N35 N 0.79185(14) 0.28689(10) 0.31504(9) 0.0181(3) Uani 1 1 d . . .
O36 O 0.91644(12) 0.34261(9) 0.37789(8) 0.0242(3) Uani 1 1 d . . .
O37 O 0.77844(12) 0.27289(9) 0.22426(8) 0.0247(3) Uani 1 1 d . . .
O38 O 0.68239(12) 0.24730(10) 0.34233(9) 0.0292(3) Uani 1 1 d . . .

loop_
_atom_site_aniso_label
_atom_site_aniso_U_11
_atom_site_aniso_U_22
_atom_site_aniso_U_33
_atom_site_aniso_U_23
_atom_site_aniso_U_13
_atom_site_aniso_U_12
N1' 0.0151(6) 0.0189(7) 0.0148(7) 0.0064(6) 0.0034(5) 0.0043(5)
N1 0.0168(6) 0.0240(7) 0.0219(7) 0.0136(6) 0.0043(6) 0.0062(5)
C2' 0.0157(7) 0.0180(8) 0.0170(8) 0.0075(7) 0.0036(6) 0.0044(6)
C2 0.0173(7) 0.0258(9) 0.0205(8) 0.0140(7) 0.0055(6) 0.0080(6)
N3' 0.0146(6) 0.0190(7) 0.0155(7) 0.0069(6) 0.0031(5) 0.0043(5)
N3 0.0165(6) 0.0260(7) 0.0196(7) 0.0137(6) 0.0037(5) 0.0064(5)
C4' 0.0141(7) 0.0218(8) 0.0198(8) 0.0080(7) 0.0031(6) 0.0056(6)
C4 0.0183(8) 0.0296(9) 0.0267(9) 0.0199(8) 0.0064(7) 0.0063(7)
C5' 0.0145(7) 0.0227(8) 0.0189(8) 0.0089(7) 0.0015(6) 0.0050(6)
C5 0.0209(8) 0.0276(9) 0.0280(9) 0.0190(8) 0.0068(7) 0.0065(7)
C11' 0.0191(7) 0.0188(8) 0.0158(8) 0.0093(7) 0.0062(6) 0.0091(6)
C11 0.0160(7) 0.0257(8) 0.0186(8) 0.0107(7) 0.0032(6) 0.0018(6)
C12' 0.0157(7) 0.0198(8) 0.0190(8) 0.0100(7) 0.0038(6) 0.0038(6)
C12 0.0221(8) 0.0236(9) 0.0292(10) 0.0159(8) 0.0051(7) 0.0053(7)
C13' 0.0208(8) 0.0177(8) 0.0153(8) 0.0071(7) 0.0016(6) 0.0040(6)
C13 0.0230(8) 0.0192(8) 0.0284(9) 0.0084(7) 0.0069(7) 0.0025(6)
C14' 0.0208(8) 0.0189(8) 0.0176(8) 0.0095(7) 0.0061(6) 0.0097(6)
C14 0.0177(8) 0.0269(9) 0.0218(9) 0.0066(7) 0.0041(7) 0.0024(7)
C15' 0.0165(8) 0.0284(9) 0.0244(9) 0.0085(8) 0.0069(7) 0.0044(7)
C15 0.0210(8) 0.0343(10) 0.0249(9) 0.0135(8) 0.0034(7) 0.0106(7)
C16' 0.0172(8) 0.0254(9) 0.0182(8) 0.0038(7) 0.0012(6) 0.0019(6)
C16 0.0221(8) 0.0273(9) 0.0235(9) 0.0109(7) 0.0068(7) 0.0114(7)
C17' 0.0180(7) 0.0200(8) 0.0223(9) 0.0103(7) 0.0043(7) 0.0076(6)
C17 0.0176(8) 0.0338(10) 0.0287(10) 0.0076(8) 0.0041(7) 0.0076(7)
N18' 0.0234(7) 0.0282(8) 0.0224(7) 0.0104(6) 0.0075(6) 0.0086(6)
N18 0.0240(8) 0.0534(10) 0.0269(9) 0.0062(8) 0.0036(7) 0.0165(7)
C21' 0.0139(7) 0.0201(8) 0.0157(8) 0.0074(7) 0.0039(6) 0.0011(6)
C21 0.0162(7) 0.0260(9) 0.0198(8) 0.0137(7) 0.0021(6) 0.0089(6)
C22' 0.0164(7) 0.0242(8) 0.0192(8) 0.0104(7) 0.0049(6) 0.0069(6)
C22 0.0203(8) 0.0278(9) 0.0206(8) 0.0129(7) 0.0082(7) 0.0098(7)
C23' 0.0173(7) 0.0207(8) 0.0212(9) 0.0062(7) 0.0068(7) 0.0073(6)
C23 0.0177(7) 0.0282(9) 0.0266(9) 0.0152(8) 0.0076(7) 0.0084(7)
C24' 0.0164(7) 0.0221(8) 0.0149(8) 0.0053(7) 0.0047(6) 0.0015(6)
C24 0.0196(8) 0.0265(9) 0.0212(9) 0.0117(7) 0.0044(7) 0.0109(7)
C25' 0.0222(8) 0.0233(8) 0.0184(8) 0.0105(7) 0.0039(7) 0.0056(6)
C25 0.0215(8) 0.0340(9) 0.0188(8) 0.0156(8) 0.0071(7) 0.0137(7)
C26' 0.0226(8) 0.0193(8) 0.0190(8) 0.0079(7) 0.0074(7) 0.0073(6)
C26 0.0172(7) 0.0327(9) 0.0248(9) 0.0195(8) 0.0074(7) 0.0106(7)
C27' 0.0183(8) 0.0220(8) 0.0240(9) 0.0100(8) 0.0067(7) 0.0076(6)
C27 0.0234(8) 0.0311(10) 0.0249(9) 0.0148(8) 0.0098(7) 0.0139(7)
N28' 0.0299(8) 0.0255(8) 0.0208(8) 0.0078(7) 0.0048(6) 0.0094(6)
N28 0.0349(8) 0.0315(9) 0.0333(9) 0.0116(8) 0.0138(7) 0.0106(7)
N30 0.0171(6) 0.0257(7) 0.0198(7) 0.0136(6) 0.0040(5) 0.0059(5)
O31 0.0214(6) 0.0397(7) 0.0231(6) 0.0190(5) 0.0089(5) 0.0058(5)
O32 0.0476(8) 0.0259(7) 0.0372(7) 0.0211(6) 0.0093(6) 0.0018(6)
O33 0.0285(6) 0.0331(7) 0.0233(7) 0.0045(6) 0.0084(5) 0.0077(5)
N35 0.0156(6) 0.0175(7) 0.0241(7) 0.0104(6) 0.0046(6) 0.0070(5)
O36 0.0181(6) 0.0298(6) 0.0220(6) 0.0126(5) -0.0028(5) -0.0004(5)
O37 0.0264(6) 0.0295(6) 0.0166(6) 0.0075(5) 0.0025(5) 0.0073(5)
O38 0.0185(6) 0.0351(7) 0.0414(7) 0.0219(6) 0.0119(5) 0.0041(5)

loop_
_atom_type_symbol
_atom_type_description
_atom_type_scat_dispersion_real
_atom_type_scat_dispersion_imag
_atom_type_scat_source
C C 0.0033 0.0016 'International Tables Vol C Tables 4.2.6.8 and 6.1.1.4'
H H 0.0000 0.0000 'International Tables Vol C Tables 4.2.6.8 and 6.1.1.4'
N N 0.0061 0.0033 'International Tables Vol C Tables 4.2.6.8 and 6.1.1.4'
O O 0.0106 0.0060 'International Tables Vol C Tables 4.2.6.8 and 6.1.1.4'

loop_
_geom_angle_atom_site_label_1
_geom_angle_atom_site_label_2
_geom_angle_atom_site_label_3
_geom_angle
_geom_angle_site_symmetry_1
_geom_angle_site_symmetry_3
_geom_angle_publ_flag
C2' N1' C5' 109.15(12) . . ?
C2' N1' C11' 125.69(12) . . ?
C5' N1' C11' 125.13(12) . . ?
C2 N1 C5 108.61(13) . . ?
C2 N1 C11 125.19(12) . . ?
C5 N1 C11 126.08(13) . . ?
N1' C2' N3' 107.91(13) . . ?
N1' C2' H2'A 126.0 . . ?
N3' C2' H2'A 126.0 . . ?
N3 C2 N1 108.24(13) . . ?
N3 C2 H2A 125.9 . . ?
N1 C2 H2A 125.9 . . ?
C2' N3' C4' 108.97(12) . . ?
C2' N3' C21' 125.25(12) . . ?
C4' N3' C21' 125.65(12) . . ?
C2 N3 C4 109.01(13) . . ?
C2 N3 C21 124.99(12) . . ?
C4 N3 C21 125.99(12) . . ?
C5' C4' N3' 106.98(13) . . ?
C5' C4' H4'A 126.5 . . ?
N3' C4' H4'A 126.5 . . ?
C5 C4 N3 106.81(13) . . ?
C5 C4 H4A 126.6 . . ?
N3 C4 H4A 126.6 . . ?
C4' C5' N1' 106.98(13) . . ?
C4' C5' H5'A 126.5 . . ?
N1' C5' H5'A 126.5 . . ?
C4 C5 N1 107.32(13) . . ?
C4 C5 H5A 126.3 . . ?
N1 C5 H5A 126.3 . . ?
C12' C11' C16' 122.10(13) . . ?
C12' C11' N1' 119.41(12) . . ?
C16' C11' N1' 118.48(13) . . ?
C16 C11 C12 121.74(15) . . ?
C16 C11 N1 119.99(14) . . ?
C12 C11 N1 118.21(14) . . ?
C11' C12' C13' 119.17(13) . . ?
C11' C12' H12A 120.4 . . ?
C13' C12' H12A 120.4 . . ?
C13 C12 C11 119.32(15) . . ?
C13 C12 H12B 120.3 . . ?
C11 C12 H12B 120.3 . . ?
C12' C13' C14' 119.42(14) . . ?
C12' C13' H13A 120.3 . . ?
C14' C13' H13A 120.3 . . ?
C12 C13 C14 119.34(15) . . ?
C12 C13 H13B 120.3 . . ?
C14 C13 H13B 120.3 . . ?
C15' C14' C13' 120.59(13) . . ?
C15' C14' C17' 119.67(13) . . ?
C13' C14' C17' 119.68(14) . . ?
C15 C14 C13 120.83(15) . . ?
C15 C14 C17 120.44(15) . . ?
C13 C14 C17 118.58(15) . . ?
C16' C15' C14' 120.11(13) . . ?
C16' C15' H15A 119.9 . . ?
C14' C15' H15A 119.9 . . ?
C16 C15 C14 119.70(15) . . ?
C16 C15 H15B 120.2 . . ?
C14 C15 H15B 120.2 . . ?
C15' C16' C11' 118.52(14) . . ?
C15' C16' H16A 120.7 . . ?
C11' C16' H16A 120.7 . . ?
C15 C16 C11 118.98(15) . . ?
C15 C16 H16B 120.5 . . ?
C11 C16 H16B 120.5 . . ?
N18' C17' C14' 176.74(16) . . ?
N18 C17 C14 175.38(17) . . ?
C22' C21' C26' 121.87(14) . . ?
C22' C21' N3' 118.01(13) . . ?
C26' C21' N3' 120.09(13) . . ?
C26 C21 C22 121.81(14) . . ?
C26 C21 N3 118.92(12) . . ?
C22 C21 N3 119.25(13) . . ?
C23' C22' C21' 119.17(14) . . ?
C23' C22' H22A 120.4 . . ?
C21' C22' H22A 120.4 . . ?
C23 C22 C21 118.91(14) . . ?
C23 C22 H22B 120.5 . . ?
C21 C22 H22B 120.5 . . ?
C22' C23' C24' 119.75(14) . . ?
C22' C23' H23A 120.1 . . ?
C24' C23' H23A 120.1 . . ?
C22 C23 C24 119.66(13) . . ?
C22 C23 H23B 120.2 . . ?
C24 C23 H23B 120.2 . . ?
C23' C24' C25' 120.61(14) . . ?
C23' C24' C27' 118.89(14) . . ?
C25' C24' C27' 120.47(14) . . ?
C23 C24 C25 120.75(14) . . ?
C23 C24 C27 120.98(13) . . ?
C25 C24 C27 118.26(13) . . ?
C26' C25' C24' 119.54(14) . . ?
C26' C25' H25A 120.2 . . ?
C24' C25' H25A 120.2 . . ?
C26 C25 C24 119.71(14) . . ?
C26 C25 H25B 120.1 . . ?
C24 C25 H25B 120.1 . . ?
C25' C26' C21' 119.06(14) . . ?
C25' C26' H26A 120.5 . . ?
C21' C26' H26A 120.5 . . ?
C25 C26 C21 119.15(13) . . ?
C25 C26 H26B 120.4 . . ?
C21 C26 H26B 120.4 . . ?
N28' C27' C24' 177.69(17) . . ?
N28 C27 C24 177.12(16) . . ?
O33 N30 O31 121.18(12) . . ?
O33 N30 O32 120.53(12) . . ?
O31 N30 O32 118.27(13) . . ?
O38 N35 O37 120.32(12) . . ?
O38 N35 O36 120.58(12) . . ?
O37 N35 O36 119.10(11) . . ?

loop_
_geom_bond_atom_site_label_1
_geom_bond_atom_site_label_2
_geom_bond_distance
_geom_bond_site_symmetry_2
_geom_bond_publ_flag
N1' C2' 1.3308(18) . ?
N1' C5' 1.3877(19) . ?
N1' C11' 1.4386(17) . ?
N1 C2 1.3328(19) . ?
N1 C5 1.3890(18) . ?
N1 C11 1.4337(19) . ?
C2' N3' 1.3327(17) . ?
C2' H2'A 0.9300 . ?
C2 N3 1.3308(18) . ?
C2 H2A 0.9300 . ?
N3' C4' 1.3902(19) . ?
N3' C21' 1.4340(18) . ?
N3 C4 1.3887(18) . ?
N3 C21 1.433(2) . ?
C4' C5' 1.342(2) . ?
C4' H4'A 0.9300 . ?
C4 C5 1.343(2) . ?
C4 H4A 0.9300 . ?
C5' H5'A 0.9300 . ?
C5 H5A 0.9300 . ?
C11' C12' 1.379(2) . ?
C11' C16' 1.391(2) . ?
C11 C16 1.387(2) . ?
C11 C12 1.388(2) . ?
C12' C13' 1.3830(19) . ?
C12' H12A 0.9300 . ?
C12 C13 1.383(2) . ?
C12 H12B 0.9300 . ?
C13' C14' 1.399(2) . ?
C13' H13A 0.9300 . ?
C13 C14 1.395(2) . ?
C13 H13B 0.9300 . ?
C14' C15' 1.387(2) . ?
C14' C17' 1.4458(19) . ?
C14 C15 1.394(2) . ?
C14 C17 1.441(2) . ?
C15' C16' 1.382(2) . ?
C15' H15A 0.9300 . ?
C15 C16 1.383(2) . ?
C15 H15B 0.9300 . ?
C16' H16A 0.9300 . ?
C16 H16B 0.9300 . ?
C17' N18' 1.1446(18) . ?
C17 N18 1.151(2) . ?
C21' C22' 1.385(2) . ?
C21' C26' 1.386(2) . ?
C21 C26 1.392(2) . ?
C21 C22 1.3925(19) . ?
C22' C23' 1.382(2) . ?
C22' H22A 0.9300 . ?
C22 C23 1.379(2) . ?
C22 H22B 0.9300 . ?
C23' C24' 1.392(2) . ?
C23' H23A 0.9300 . ?
C23 C24 1.396(2) . ?
C23 H23B 0.9300 . ?
C24' C25' 1.399(2) . ?
C24' C27' 1.447(2) . ?
C24 C25 1.400(2) . ?
C24 C27 1.444(2) . ?
C25' C26' 1.385(2) . ?
C25' H25A 0.9300 . ?
C25 C26 1.371(2) . ?
C25 H25B 0.9300 . ?
C26' H26A 0.9300 . ?
C26 H26B 0.9300 . ?
C27' N28' 1.1457(19) . ?
C27 N28 1.148(2) . ?
N30 O33 1.2366(16) . ?
N30 O31 1.2475(14) . ?
N30 O32 1.2635(16) . ?
N35 O38 1.2470(14) . ?
N35 O37 1.2590(15) . ?
N35 O36 1.2593(16) . ?

loop_
_geom_torsion_atom_site_label_1
_geom_torsion_atom_site_label_2
_geom_torsion_atom_site_label_3
_geom_torsion_atom_site_label_4
_geom_torsion
_geom_torsion_site_symmetry_1
_geom_torsion_site_symmetry_2
_geom_torsion_site_symmetry_3
_geom_torsion_site_symmetry_4
_geom_torsion_publ_flag
C5' N1' C2' N3' -1.19(15) . . . . ?
C11' N1' C2' N3' 176.86(12) . . . . ?
C5 N1 C2 N3 -0.51(16) . . . . ?
C11 N1 C2 N3 -176.72(12) . . . . ?
N1' C2' N3' C4' 1.08(15) . . . . ?
N1' C2' N3' C21' -174.88(12) . . . . ?
N1 C2 N3 C4 0.20(16) . . . . ?
N1 C2 N3 C21 179.20(12) . . . . ?
C2' N3' C4' C5' -0.54(15) . . . . ?
C21' N3' C4' C5' 175.39(12) . . . . ?
C2 N3 C4 C5 0.19(16) . . . . ?
C21 N3 C4 C5 -178.79(13) . . . . ?
N3' C4' C5' N1' -0.18(15) . . . . ?
C2' N1' C5' C4' 0.85(16) . . . . ?
C11' N1' C5' C4' -177.22(12) . . . . ?
N3 C4 C5 N1 -0.49(16) . . . . ?
C2 N1 C5 C4 0.63(16) . . . . ?
C11 N1 C5 C4 176.80(13) . . . . ?
C2' N1' C11' C12' 142.00(15) . . . . ?
C5' N1' C11' C12' -40.2(2) . . . . ?
C2' N1' C11' C16' -39.0(2) . . . . ?
C5' N1' C11' C16' 138.74(15) . . . . ?
C2 N1 C11 C16 -41.6(2) . . . . ?
C5 N1 C11 C16 142.81(15) . . . . ?
C2 N1 C11 C12 135.72(15) . . . . ?
C5 N1 C11 C12 -39.8(2) . . . . ?
C16' C11' C12' C13' -2.7(2) . . . . ?
N1' C11' C12' C13' 176.24(12) . . . . ?
C16 C11 C12 C13 2.6(2) . . . . ?
N1 C11 C12 C13 -174.66(12) . . . . ?
C11' C12' C13' C14' 1.2(2) . . . . ?
C11 C12 C13 C14 -0.2(2) . . . . ?
C12' C13' C14' C15' 1.5(2) . . . . ?
C12' C13' C14' C17' -175.60(13) . . . . ?
C12 C13 C14 C15 -2.4(2) . . . . ?
C12 C13 C14 C17 173.14(13) . . . . ?
C13' C14' C15' C16' -2.9(2) . . . . ?
C17' C14' C15' C16' 174.25(14) . . . . ?
C13 C14 C15 C16 2.6(2) . . . . ?
C17 C14 C15 C16 -172.82(14) . . . . ?
C14' C15' C16' C11' 1.4(2) . . . . ?
C12' C11' C16' C15' 1.4(2) . . . . ?
N1' C11' C16' C15' -177.59(14) . . . . ?
C14 C15 C16 C11 -0.2(2) . . . . ?
C12 C11 C16 C15 -2.4(2) . . . . ?
N1 C11 C16 C15 174.85(13) . . . . ?
C15' C14' C17' N18' -98(3) . . . . ?
C13' C14' C17' N18' 79(3) . . . . ?
C15 C14 C17 N18 114(2) . . . . ?
C13 C14 C17 N18 -61(2) . . . . ?
C2' N3' C21' C22' 130.77(14) . . . . ?
C4' N3' C21' C22' -44.52(18) . . . . ?
C2' N3' C21' C26' -47.18(19) . . . . ?
C4' N3' C21' C26' 137.53(14) . . . . ?
C2 N3 C21 C26 132.78(15) . . . . ?
C4 N3 C21 C26 -48.4(2) . . . . ?
C2 N3 C21 C22 -45.5(2) . . . . ?
C4 N3 C21 C22 133.30(15) . . . . ?
C26' C21' C22' C23' -0.3(2) . . . . ?
N3' C21' C22' C23' -178.18(12) . . . . ?
C26 C21 C22 C23 0.2(2) . . . . ?
N3 C21 C22 C23 178.50(13) . . . . ?
C21' C22' C23' C24' 0.5(2) . . . . ?
C21 C22 C23 C24 -0.6(2) . . . . ?
C22' C23' C24' C25' 0.0(2) . . . . ?
C22' C23' C24' C27' 177.76(13) . . . . ?
C22 C23 C24 C25 0.3(2) . . . . ?
C22 C23 C24 C27 -178.63(14) . . . . ?
C23' C24' C25' C26' -0.7(2) . . . . ?
C27' C24' C25' C26' -178.44(13) . . . . ?
C23 C24 C25 C26 0.4(2) . . . . ?
C27 C24 C25 C26 179.38(14) . . . . ?
C24' C25' C26' C21' 0.9(2) . . . . ?
C22' C21' C26' C25' -0.4(2) . . . . ?
N3' C21' C26' C25' 177.42(12) . . . . ?
C24 C25 C26 C21 -0.8(2) . . . . ?
C22 C21 C26 C25 0.5(2) . . . . ?
N3 C21 C26 C25 -177.79(13) . . . . ?
C23' C24' C27' N28' -4(4) . . . . ?
C25' C24' C27' N28' 174(4) . . . . ?
C23 C24 C27 N28 157(3) . . . . ?
C25 C24 C27 N28 -22(4) . . . . ?
